data_4101183
_journal_name_full 'Journal of the American Chemical Society'
_journal_paper_doi 10.1021/ja056018x
_journal_year 2006
_chemical_formula_sum 'C38 H41 O5 P'
_chemical_formula_weight 608.68
_space_group_IT_number 19
_symmetry_cell_setting orthorhombic
_symmetry_space_group_name_Hall 'P 2ac 2ab'
_symmetry_space_group_name_H-M 'P 21 21 21'
_cell_angle_alpha 90.00
_cell_angle_beta 90.00
_cell_angle_gamma 90.00
_cell_formula_units_Z 4
_cell_length_a 12.7851(11)
_cell_length_b 12.9026(10)
_cell_length_c 19.7686(17)
_cell_measurement_temperature 173(2)
_cell_volume 3261.0(5)
_diffrn_ambient_temperature 173(2)
_exptl_crystal_density_diffrn 1.240
_cod_depositor_comments
;
The following automatic conversions were performed:
'_symmetry_cell_setting' value 'Orthorhombic' changed to 'orthorhombic'
according to '/home/saulius/struct/CIF-dictionaries/cif_core.dic'
dictionary named 'cif_core.dic' version 2.4.1 from 2010-06-29.

Automatic conversion script
Id: cif_fix_enum 1527 2010-12-29 10:47:43Z saulius 
;
_cod_database_code 4101183

loop_
_symmetry_equiv_pos_as_xyz
'x, y, z'
'-x+1/2, -y, z+1/2'
'-x, y+1/2, -z+1/2'
'x+1/2, -y+1/2, -z'

loop_
_atom_site_label
_atom_site_type_symbol
_atom_site_fract_x
_atom_site_fract_y
_atom_site_fract_z
_atom_site_U_iso_or_equiv
_atom_site_adp_type
_atom_site_occupancy
_atom_site_symmetry_multiplicity
_atom_site_calc_flag
_atom_site_refinement_flags
_atom_site_disorder_assembly
_atom_site_disorder_group
P1 P 0.05991(7) -0.09397(8) -0.04850(5) 0.0480(3) Uani 0.635(7) 1 d PD A 1
P11 P 0.05991(7) -0.09397(8) -0.04850(5) 0.0480(3) Uani 0.365(7) 1 d PD A 2
O1 O 0.08932(17) -0.15225(18) 0.01863(12) 0.0421(6) Uani 1 1 d . . .
C2 C 0.0810(2) -0.1081(2) 0.08721(16) 0.0365(7) Uani 1 1 d . A .
C3 C 0.1299(2) 0.0024(3) 0.08201(16) 0.0346(7) Uani 1 1 d . . .
H3 H 0.0798 0.0498 0.0586 0.042 Uiso 1 1 calc R A .
C4 C 0.2345(2) 0.0038(3) 0.04487(16) 0.0362(7) Uani 1 1 d . A .
H4 H 0.2692 -0.0652 0.0502 0.043 Uiso 1 1 calc R . .
C5 C 0.2344(3) 0.0343(3) -0.03176(16) 0.0393(8) Uani 1 1 d . . .
O6 O 0.1490(2) -0.0197(3) -0.06615(13) 0.0661(9) Uani 1 1 d . A .
O7 O -0.0510(2) -0.0330(3) -0.04567(17) 0.0389(11) Uani 0.635(7) 1 d PD A 1
H7 H -0.0412 0.0277 -0.0316 0.058 Uiso 0.635(7) 1 calc PR A 1
O7A O 0.0588(6) -0.1868(5) -0.1038(3) 0.056(3) Uani 0.365(7) 1 d PD A 2
H7A H 0.0020 -0.2192 -0.1012 0.084 Uiso 0.365(7) 1 calc PR A 2
C8 C -0.0340(2) -0.1070(3) 0.10745(17) 0.0386(8) Uani 1 1 d . . .
C9 C -0.0966(3) -0.1900(3) 0.0898(2) 0.0555(10) Uani 1 1 d . A .
H9 H -0.0682 -0.2443 0.0630 0.067 Uiso 1 1 calc R . .
C10 C -0.2007(3) -0.1956(4) 0.1105(3) 0.0700(13) Uani 1 1 d . . .
H10 H -0.2431 -0.2528 0.0977 0.084 Uiso 1 1 calc R A .
C11 C -0.2408(3) -0.1179(4) 0.1493(3) 0.0690(13) Uani 1 1 d . A .
H11 H -0.3118 -0.1208 0.1633 0.083 Uiso 1 1 calc R . .
C12 C -0.1800(3) -0.0360(3) 0.1682(2) 0.0573(10) Uani 1 1 d . . .
H12 H -0.2086 0.0166 0.1963 0.069 Uiso 1 1 calc R A .
C13 C -0.0767(3) -0.0288(3) 0.14679(18) 0.0446(8) Uani 1 1 d . A .
H13 H -0.0356 0.0295 0.1591 0.053 Uiso 1 1 calc R . .
C14 C 0.1452(2) -0.1805(3) 0.13252(18) 0.0396(8) Uani 1 1 d . . .
C15 C 0.2210(3) -0.2461(3) 0.1067(2) 0.0542(10) Uani 1 1 d . A .
H15 H 0.2323 -0.2490 0.0592 0.065 Uiso 1 1 calc R . .
C16 C 0.2802(3) -0.3075(4) 0.1494(3) 0.0782(15) Uani 1 1 d . . .
H16 H 0.3308 -0.3538 0.1313 0.094 Uiso 1 1 calc R A .
C17 C 0.2655(3) -0.3012(4) 0.2192(3) 0.0757(15) Uani 1 1 d . A .
H17 H 0.3088 -0.3399 0.2490 0.091 Uiso 1 1 calc R . .
C18 C 0.1887(3) -0.2391(3) 0.2445(2) 0.0611(11) Uani 1 1 d . . .
H18 H 0.1766 -0.2373 0.2919 0.073 Uiso 1 1 calc R A .
C19 C 0.1279(3) -0.1786(3) 0.20191(19) 0.0450(8) Uani 1 1 d . A .
H19 H 0.0743 -0.1359 0.2202 0.054 Uiso 1 1 calc R . .
O20 O 0.15274(17) 0.04186(17) 0.14719(11) 0.0375(5) Uani 1 1 d . A .
C21 C 0.2594(2) 0.0799(3) 0.14901(16) 0.0376(7) Uani 1 1 d . . .
C22 C 0.3250(3) 0.0038(3) 0.19082(17) 0.0434(8) Uani 1 1 d . A .
H22A H 0.2926 -0.0044 0.2360 0.052 Uiso 1 1 calc R . .
H22B H 0.3244 -0.0648 0.1684 0.052 Uiso 1 1 calc R . .
C23 C 0.4368(3) 0.0391(3) 0.1994(2) 0.0523(9) Uani 1 1 d . . .
H23 H 0.4712 0.0388 0.1539 0.063 Uiso 1 1 calc R A .
C24 C 0.4960(4) -0.0375(4) 0.2456(3) 0.0727(13) Uani 1 1 d . A .
H24A H 0.4607 -0.0417 0.2895 0.109 Uiso 1 1 calc R . .
H24B H 0.5680 -0.0132 0.2521 0.109 Uiso 1 1 calc R . .
H24C H 0.4970 -0.1062 0.2244 0.109 Uiso 1 1 calc R . .
C25 C 0.4400(4) 0.1486(4) 0.2268(3) 0.0732(13) Uani 1 1 d . A .
H25A H 0.5136 0.1725 0.2284 0.088 Uiso 1 1 calc R . .
H25B H 0.4126 0.1488 0.2737 0.088 Uiso 1 1 calc R . .
C26 C 0.3762(3) 0.2241(3) 0.1840(2) 0.0590(11) Uani 1 1 d . . .
H26A H 0.4074 0.2288 0.1383 0.071 Uiso 1 1 calc R A .
H26B H 0.3792 0.2938 0.2048 0.071 Uiso 1 1 calc R . .
C27 C 0.2621(3) 0.1905(3) 0.17775(18) 0.0454(8) Uani 1 1 d . A .
H27 H 0.2329 0.1870 0.2246 0.054 Uiso 1 1 calc R . .
C28 C 0.1921(3) 0.2671(3) 0.1371(2) 0.0488(9) Uani 1 1 d . . .
H28 H 0.1883 0.2417 0.0894 0.059 Uiso 1 1 calc R A .
C29 C 0.0802(3) 0.2700(4) 0.1654(3) 0.0745(14) Uani 1 1 d . A .
H29A H 0.0816 0.2959 0.2120 0.112 Uiso 1 1 calc R . .
H29B H 0.0506 0.1999 0.1649 0.112 Uiso 1 1 calc R . .
H29C H 0.0370 0.3159 0.1375 0.112 Uiso 1 1 calc R . .
C30 C 0.2332(3) 0.3776(3) 0.1357(3) 0.0643(11) Uani 1 1 d . A .
H30A H 0.1856 0.4212 0.1091 0.096 Uiso 1 1 calc R . .
H30B H 0.3028 0.3786 0.1150 0.096 Uiso 1 1 calc R . .
H30C H 0.2376 0.4044 0.1820 0.096 Uiso 1 1 calc R . .
O31 O 0.29323(17) 0.07994(17) 0.08060(10) 0.0380(5) Uani 1 1 d . A .
C32 C 0.3339(3) -0.0016(3) -0.06673(17) 0.0410(8) Uani 1 1 d . A .
C33 C 0.4251(3) -0.0240(3) -0.03315(18) 0.0427(8) Uani 1 1 d . . .
H33 H 0.4276 -0.0182 0.0147 0.051 Uiso 1 1 calc R A .
C34 C 0.5140(3) -0.0549(3) -0.0682(2) 0.0518(9) Uani 1 1 d . A .
H34 H 0.5766 -0.0700 -0.0444 0.062 Uiso 1 1 calc R . .
C35 C 0.5112(3) -0.0638(3) -0.1378(2) 0.0572(11) Uani 1 1 d . . .
H35 H 0.5718 -0.0848 -0.1620 0.069 Uiso 1 1 calc R A .
C36 C 0.4207(4) -0.0423(3) -0.1716(2) 0.0614(11) Uani 1 1 d . A .
H36 H 0.4183 -0.0496 -0.2194 0.074 Uiso 1 1 calc R . .
C37 C 0.3328(3) -0.0100(3) -0.13728(19) 0.0557(10) Uani 1 1 d . . .
H37 H 0.2710 0.0067 -0.1617 0.067 Uiso 1 1 calc R A .
C38 C 0.2168(3) 0.1505(3) -0.04126(17) 0.0455(9) Uani 1 1 d . A .
C39 C 0.3017(3) 0.2179(3) -0.04031(19) 0.0509(9) Uani 1 1 d . . .
H39 H 0.3705 0.1908 -0.0362 0.061 Uiso 1 1 calc R A .
C40 C 0.2872(4) 0.3231(3) -0.0452(2) 0.0663(11) Uani 1 1 d . A .
H40 H 0.3458 0.3683 -0.0439 0.080 Uiso 1 1 calc R . .
C41 C 0.1871(5) 0.3637(4) -0.0520(3) 0.0798(15) Uani 1 1 d . . .
H41 H 0.1768 0.4364 -0.0557 0.096 Uiso 1 1 calc R A .
C42 C 0.1041(4) 0.2976(4) -0.0533(3) 0.0776(15) Uani 1 1 d . A .
H42 H 0.0355 0.3251 -0.0576 0.093 Uiso 1 1 calc R . .
C43 C 0.1170(3) 0.1916(4) -0.0485(2) 0.0618(11) Uani 1 1 d . . .
H43 H 0.0579 0.1470 -0.0502 0.074 Uiso 1 1 calc R A .

loop_
_atom_site_aniso_label
_atom_site_aniso_U_11
_atom_site_aniso_U_22
_atom_site_aniso_U_33
_atom_site_aniso_U_23
_atom_site_aniso_U_13
_atom_site_aniso_U_12
P1 0.0418(5) 0.0621(6) 0.0400(5) -0.0093(5) -0.0066(4) -0.0104(5)
P11 0.0418(5) 0.0621(6) 0.0400(5) -0.0093(5) -0.0066(4) -0.0104(5)
O1 0.0390(13) 0.0418(12) 0.0456(13) -0.0091(11) 0.0019(10) -0.0023(10)
C2 0.0374(17) 0.0357(16) 0.0363(17) -0.0034(14) 0.0003(14) -0.0001(15)
C3 0.0309(16) 0.0394(17) 0.0335(17) -0.0006(14) -0.0028(13) 0.0013(14)
C4 0.0323(16) 0.0423(17) 0.0341(17) 0.0050(14) -0.0055(14) -0.0032(14)
C5 0.0327(17) 0.054(2) 0.0316(17) 0.0032(15) -0.0060(13) -0.0068(15)
O6 0.0555(17) 0.099(2) 0.0438(15) 0.0146(15) -0.0198(12) -0.0312(16)
O7 0.048(2) 0.0379(19) 0.0305(19) -0.0044(16) -0.0096(17) 0.0016(17)
O7A 0.057(4) 0.098(6) 0.014(3) -0.017(3) -0.011(3) 0.032(4)
C8 0.0311(17) 0.0414(18) 0.0433(18) 0.0073(16) 0.0012(14) 0.0044(15)
C9 0.0359(19) 0.047(2) 0.083(3) -0.003(2) 0.0006(18) -0.0002(17)
C10 0.041(2) 0.056(2) 0.112(4) 0.007(3) 0.007(2) -0.003(2)
C11 0.035(2) 0.071(3) 0.101(3) 0.015(3) 0.014(2) 0.007(2)
C12 0.041(2) 0.066(3) 0.065(3) 0.000(2) 0.0134(19) 0.008(2)
C13 0.044(2) 0.0441(19) 0.046(2) 0.0003(16) 0.0021(16) 0.0012(16)
C14 0.0244(16) 0.0406(17) 0.054(2) 0.0062(16) 0.0001(14) -0.0044(14)
C15 0.0324(18) 0.050(2) 0.081(3) 0.021(2) 0.0100(18) 0.0045(17)
C16 0.037(2) 0.066(3) 0.131(5) 0.040(3) 0.024(3) 0.014(2)
C17 0.033(2) 0.082(3) 0.112(4) 0.054(3) -0.004(2) -0.001(2)
C18 0.046(2) 0.067(3) 0.070(3) 0.029(2) -0.009(2) -0.017(2)
C19 0.0361(18) 0.045(2) 0.054(2) 0.0093(17) -0.0035(16) -0.0066(16)
O20 0.0350(12) 0.0441(12) 0.0334(12) -0.0024(10) -0.0011(10) -0.0044(10)
C21 0.0315(16) 0.0449(18) 0.0363(17) -0.0010(14) -0.0019(13) 0.0012(14)
C22 0.0383(18) 0.055(2) 0.0368(18) 0.0001(16) 0.0042(14) 0.0057(16)
C23 0.0393(19) 0.067(2) 0.051(2) 0.0027(19) -0.0089(17) 0.0137(19)
C24 0.054(2) 0.086(3) 0.078(3) 0.014(3) -0.021(2) 0.019(2)
C25 0.053(2) 0.074(3) 0.093(3) -0.017(3) -0.034(2) 0.005(2)
C26 0.040(2) 0.053(2) 0.084(3) -0.010(2) -0.016(2) -0.0010(17)
C27 0.0394(19) 0.053(2) 0.0433(19) -0.0052(16) 0.0029(16) -0.0010(17)
C28 0.0436(19) 0.046(2) 0.056(2) -0.0095(18) -0.0043(17) 0.0059(17)
C29 0.043(2) 0.059(2) 0.121(4) 0.001(3) -0.002(2) 0.005(2)
C30 0.057(2) 0.053(2) 0.083(3) 0.006(2) -0.004(2) 0.001(2)
O31 0.0357(12) 0.0457(12) 0.0327(11) 0.0035(10) -0.0033(9) -0.0098(11)
C32 0.043(2) 0.0402(17) 0.0398(19) -0.0005(15) 0.0015(14) -0.0066(15)
C33 0.0409(19) 0.0461(19) 0.0411(19) -0.0053(15) 0.0055(15) -0.0072(16)
C34 0.046(2) 0.047(2) 0.062(2) -0.0007(18) 0.0064(17) -0.0044(17)
C35 0.063(3) 0.045(2) 0.064(3) -0.0015(19) 0.024(2) -0.0020(19)
C36 0.087(3) 0.057(2) 0.040(2) -0.0012(19) 0.019(2) 0.003(2)
C37 0.065(3) 0.065(2) 0.0375(19) 0.0013(18) 0.0026(18) 0.003(2)
C38 0.047(2) 0.060(2) 0.0302(17) 0.0110(16) 0.0021(15) 0.0056(17)
C39 0.054(2) 0.054(2) 0.045(2) 0.0105(18) 0.0050(17) -0.0001(19)
C40 0.079(3) 0.052(2) 0.068(3) 0.018(2) 0.015(2) -0.001(2)
C41 0.109(4) 0.057(3) 0.074(3) 0.027(2) 0.020(3) 0.021(3)
C42 0.078(3) 0.088(4) 0.067(3) 0.033(3) 0.001(2) 0.033(3)
C43 0.055(2) 0.084(3) 0.047(2) 0.016(2) -0.0002(19) 0.013(2)

loop_
_geom_bond_atom_site_label_1
_geom_bond_atom_site_label_2
_geom_bond_distance
_geom_bond_site_symmetry_2
_geom_bond_publ_flag
P1 O6 1.529(3) . ?
P1 O1 1.571(3) . ?
P1 O7 1.623(3) . ?
O1 C2 1.474(4) . ?
C2 C8 1.524(4) . ?
C2 C14 1.532(5) . ?
C2 C3 1.561(4) . ?
C3 O20 1.416(4) . ?
C3 C4 1.525(4) . ?
C4 O31 1.424(4) . ?
C4 C5 1.566(4) . ?
C5 O6 1.463(4) . ?
C5 C32 1.520(5) . ?
C5 C38 1.528(5) . ?
C8 C9 1.382(5) . ?
C8 C13 1.386(5) . ?
C9 C10 1.393(5) . ?
C10 C11 1.362(7) . ?
C11 C12 1.364(6) . ?
C12 C13 1.390(5) . ?
C14 C15 1.385(5) . ?
C14 C19 1.390(5) . ?
C15 C16 1.384(6) . ?
C16 C17 1.396(7) . ?
C17 C18 1.362(6) . ?
C18 C19 1.387(5) . ?
O20 C21 1.450(4) . ?
C21 O31 1.420(4) . ?
C21 C22 1.533(5) . ?
C21 C27 1.536(5) . ?
C22 C23 1.510(5) . ?
C23 C25 1.515(6) . ?
C23 C24 1.544(5) . ?
C25 C26 1.527(6) . ?
C26 C27 1.527(5) . ?
C27 C28 1.557(5) . ?
C28 C30 1.520(6) . ?
C28 C29 1.537(5) . ?
C32 C33 1.373(5) . ?
C32 C37 1.399(5) . ?
C33 C34 1.389(5) . ?
C34 C35 1.381(6) . ?
C35 C36 1.364(6) . ?
C36 C37 1.378(6) . ?
C38 C43 1.389(5) . ?
C38 C39 1.391(5) . ?
C39 C40 1.374(6) . ?
C40 C41 1.388(7) . ?
C41 C42 1.362(7) . ?
C42 C43 1.381(7) . ?
